data_9013292
loop_
_publ_author_name
'Bonazzi, P.'
'Holtstam, D.'
'Bindi, L.'
'Nysten, P.'
'Capitani, G.'

_publ_section_title
;Multi-analytical approach to solve the puzzle of an allanite-subgroup mineral
 from Kesebol, Vastra Gotaland, Sweden Locality: Kesebol, Vastra Gotaland,
 Sweden Note: K5 sample
;
_journal_name_full 'American Mineralogist'
_journal_page_first 121
_journal_page_last 134
_journal_paper_doi 10.2138/am.2009.2998
_journal_volume 94
_journal_year 2009
_chemical_compound_source 'Kesebol, Vastra Gotaland, Sweden'
_chemical_formula_sum 'Al1.08 Ca0.7 Ce0.78 Fe0.14 Mn2.3 O13 Si3'
_chemical_name_mineral 'Allanite-subgroup mineral'
_space_group_IT_number 11
_symmetry_space_group_name_Hall '-P 2yb'
_symmetry_space_group_name_H-M 'P 1 21/m 1'
_cell_angle_alpha 90
_cell_angle_beta 114.42
_cell_angle_gamma 90
_cell_length_a 8.953
_cell_length_b 5.763
_cell_length_c 10.186
_cell_volume 478.542
_cell_formula_units_Z 2
_database_code_amcsd 0004807
_exptl_crystal_density_diffrn 4.115
_cod_original_formula_sum 'Mn2.3 Ca.7 Ce.78 Fe.14 Al1.08 Si3 O13'
_cod_database_code 9013292

loop_
_space_group_symop_operation_xyz
x,y,z
x,1/2-y,z
-x,1/2+y,-z
-x,-y,-z

loop_
_atom_site_aniso_label
_atom_site_aniso_U_11
_atom_site_aniso_U_22
_atom_site_aniso_U_33
_atom_site_aniso_U_12
_atom_site_aniso_U_13
_atom_site_aniso_U_23
MnA1 0.02800 0.01300 0.02100 0.00000 0.01470 0.00000
CaA1 0.02800 0.01300 0.02100 0.00000 0.01470 0.00000
CeA2 0.01410 0.02120 0.01620 0.00000 0.00381 0.00000
CaA2 0.01410 0.02120 0.01620 0.00000 0.00381 0.00000
FeM2 0.01090 0.00990 0.01690 -0.00030 0.00450 -0.00060
AlM2 0.01090 0.00990 0.01690 -0.00030 0.00450 -0.00060
MnM1 0.01190 0.01160 0.01740 -0.00120 0.00460 -0.00070
AlM1 0.01190 0.01160 0.01740 -0.00120 0.00460 -0.00070
MnM3 0.01490 0.01440 0.01730 0.00000 -0.00030 0.00000
Si1 0.01240 0.01010 0.01380 0.00000 0.00320 0.00000
Si2 0.01270 0.01070 0.01580 0.00000 0.00520 0.00000
Si3 0.01060 0.01080 0.01370 0.00000 0.00510 0.00000
O1 0.01840 0.01260 0.02800 0.00210 0.00950 0.00180
O2 0.01680 0.01800 0.01900 -0.00340 0.00630 -0.00050
O3 0.01820 0.01120 0.02300 0.00050 0.00090 -0.00180
O4 0.01700 0.01300 0.01900 0.00000 0.00400 0.00000
O5 0.01700 0.01600 0.01600 0.00000 0.00400 0.00000
O6 0.01500 0.01400 0.02100 0.00000 0.01100 0.00000
O7 0.01900 0.02000 0.01500 0.00000 0.00100 0.00000
O8 0.02100 0.05000 0.03000 0.00000 0.01700 0.00000
O9 0.02300 0.03000 0.01900 0.00000 0.00900 0.00000
O10 0.01300 0.01500 0.02000 0.00000 0.00800 0.00000

loop_
_atom_site_label
_atom_site_fract_x
_atom_site_fract_y
_atom_site_fract_z
_atom_site_occupancy
_atom_site_U_iso_or_equiv
MnA1 0.76020 0.75000 0.15245 0.52000 0.01920
CaA1 0.76020 0.75000 0.15245 0.48000 0.01920
CeA2 0.59396 0.75000 0.42667 0.78000 0.01797
CaA2 0.59396 0.75000 0.42667 0.22000 0.01797
FeM2 0.00000 0.00000 0.50000 0.14000 0.01300
AlM2 0.00000 0.00000 0.50000 0.86000 0.01300
MnM1 0.00000 0.00000 0.00000 0.78000 0.01420
AlM1 0.00000 0.00000 0.00000 0.22000 0.01420
MnM3 0.30948 0.25000 0.21307 1.00000 0.01790
Si1 0.34430 0.75000 0.03740 1.00000 0.01280
Si2 0.69140 0.25000 0.27930 1.00000 0.01330
Si3 0.19080 0.75000 0.32540 1.00000 0.01170
O1 0.24020 0.98940 0.02730 1.00000 0.01980
O2 0.31470 0.97290 0.36350 1.00000 0.01810
O3 0.80170 0.01500 0.33320 1.00000 0.02000
O4 0.05780 0.25000 0.13530 1.00000 0.01750
O5 0.04940 0.75000 0.15650 1.00000 0.01700
O6 0.07600 0.75000 0.41690 1.00000 0.01560
O7 0.51310 0.75000 0.17810 1.00000 0.02010
O8 0.55040 0.25000 0.33760 1.00000 0.03160
O9 0.60930 0.25000 0.10270 1.00000 0.02410
O10 0.09110 0.25000 0.43310 1.00000 0.01580

loop_
_cod_related_entry_id
_cod_related_entry_database
_cod_related_entry_code
1 AMCSD 0004807
